data_4122959
loop_
_publ_author_name
'Grubel, Katarzyna'
'Brennessel, William W.'
'Mercado, Brandon Q.'
'Holland, Patrick L.'

_publ_section_title
;
 Alkali Metal Control over N-N Cleavage in Iron Complexes.
;
_journal_name_full 'Journal of the American Chemical Society'
_journal_page_first 141120101403003
_journal_paper_doi 10.1021/ja507442b
_journal_year 2014
_chemical_formula_moiety 'C74 H97 Fe3 N8 Na O2, C6 H14'
_chemical_formula_sum 'C80 H111 Fe3 N8 Na O2'
_chemical_formula_weight 1407.30
_chemical_name_systematic
;
 ? 
;
_space_group_crystal_system monoclinic
_space_group_IT_number 4
_space_group_name_Hall 'P 2yb'
_space_group_name_H-M_alt 'P 1 21 1'
_symmetry_space_group_name_Hall 'P 2yb'
_symmetry_space_group_name_H-M 'P 1 21 1'
_atom_sites_solution_hydrogens geom
_atom_sites_solution_primary direct
_atom_sites_solution_secondary difmap
_audit_creation_method SHELXL-2013
_cell_angle_alpha 90
_cell_angle_beta 111.334(8)
_cell_angle_gamma 90
_cell_formula_units_Z 2
_cell_length_a 11.9646(10)
_cell_length_b 20.1695(17)
_cell_length_c 16.2286(14)
_cell_measurement_reflns_used 27899
_cell_measurement_temperature 93(2)
_cell_measurement_theta_max 28.1
_cell_measurement_theta_min 3.0
_cell_volume 3647.9(6)
_computing_cell_refinement 'CrystalClear-SM Expert 2.0 r15 (Rigaku, 2011)'
_computing_data_collection 'CrystalClear-SM Expert 2.0 r15 (Rigaku, 2011)'
_computing_data_reduction 'CrystalClear-SM Expert 2.0 r15 (Rigaku, 2011)'
_computing_molecular_graphics
;
Dolomanov, O.V.; Bourhis, L.J.; Gildea, R.J.; Howard, J.A.K.; Puschmann, H., 
OLEX2: A complete structure solution, refinement and analysis program
(2009). J. Appl. Cryst., 42, 339-341.
;
_computing_publication_material 'SHELXL-2013 (Sheldrick, 2013)'
_computing_structure_refinement 'SHELXL-2013 (Sheldrick, 2013)'
_computing_structure_solution 'SHELXS-2013 (Sheldrick, 2013)'
_diffrn_ambient_temperature 93(2)
_diffrn_detector_area_resol_mean 10
_diffrn_measured_fraction_theta_full 0.678
_diffrn_measured_fraction_theta_max 0.995
_diffrn_measurement_device_type 'Rigaku R-AXIS RAPID imaging plate'
_diffrn_measurement_method \w
_diffrn_radiation_type MoK\a
_diffrn_radiation_wavelength 0.71075
_diffrn_reflns_av_R_equivalents 0.2316
_diffrn_reflns_av_unetI/netI 0.1580
_diffrn_reflns_Laue_measured_fraction_full 0.678
_diffrn_reflns_Laue_measured_fraction_max 0.995
_diffrn_reflns_limit_h_max 12
_diffrn_reflns_limit_h_min -12
_diffrn_reflns_limit_k_max 21
_diffrn_reflns_limit_k_min -21
_diffrn_reflns_limit_l_max 17
_diffrn_reflns_limit_l_min -17
_diffrn_reflns_number 45259
_diffrn_reflns_point_group_measured_fraction_full 0.676
_diffrn_reflns_point_group_measured_fraction_max 0.995
_diffrn_reflns_theta_full 25.242
_diffrn_reflns_theta_max 22.008
_diffrn_reflns_theta_min 3.316
_diffrn_source 'Sealed Tube'
_exptl_absorpt_coefficient_mu 0.647
_exptl_absorpt_correction_T_max 0.987
_exptl_absorpt_correction_T_min 0.438
_exptl_absorpt_correction_type multi-scan
_exptl_absorpt_process_details 'Jacobson, R. (1998) Private Communication'
_exptl_crystal_colour Red
_exptl_crystal_density_diffrn 1.281
_exptl_crystal_density_method 'not measured'
_exptl_crystal_description Unknown
_exptl_crystal_F_000 1504
_exptl_crystal_size_max 0.050
_exptl_crystal_size_mid 0.020
_exptl_crystal_size_min 0.020
_refine_diff_density_max 0.556
_refine_diff_density_min -0.507
_refine_diff_density_rms 0.079
_refine_ls_abs_structure_details
;
 Flack x determined using 1888 quotients [(I+)-(I-)]/[(I+)+(I-)] 
 (Parsons and Flack (2004), Acta Cryst. A60, s61). 
;
_refine_ls_abs_structure_Flack 0.00(3)
_refine_ls_extinction_method none
_refine_ls_goodness_of_fit_ref 1.034
_refine_ls_hydrogen_treatment constr
_refine_ls_matrix_type full
_refine_ls_number_parameters 886
_refine_ls_number_reflns 8918
_refine_ls_number_restraints 844
_refine_ls_restrained_S_all 1.003
_refine_ls_R_factor_all 0.1318
_refine_ls_R_factor_gt 0.0819
_refine_ls_shift/su_max 0.000
_refine_ls_shift/su_mean 0.000
_refine_ls_structure_factor_coef Fsqd
_refine_ls_weighting_details 'w=1/[\s^2^(Fo^2^)+(0.0763P)^2^+3.6532P] where P=(Fo^2^+2Fc^2^)/3'
_refine_ls_weighting_scheme calc
_refine_ls_wR_factor_gt 0.1731
_refine_ls_wR_factor_ref 0.1992
_reflns_Friedel_coverage 0.932
_reflns_Friedel_fraction_full 0.673
_reflns_Friedel_fraction_max 0.995
_reflns_number_gt 5704
_reflns_number_total 8918
_reflns_threshold_expression 'I > 2\s(I)'
_cod_data_source_file ja507442b_si_002.cif
_cod_data_source_block 1-Na
_cod_database_code 4122959
_shelxl_version_number 2013-3
_shelx_space_group_comment
;
The symmetry employed for this shelxl refinement is uniquely defined 
by the following loop, which should always be used as a source of 
symmetry information in preference to the above space-group names. 
They are only intended as comments. 
;
_shelx_estimated_absorpt_t_max 0.987
_shelx_estimated_absorpt_t_min 0.968

loop_
_space_group_symop_operation_xyz
'x, y, z'
'-x, y+1/2, -z'

loop_
_atom_site_label
_atom_site_type_symbol
_atom_site_fract_x
_atom_site_fract_y
_atom_site_fract_z
_atom_site_U_iso_or_equiv
_atom_site_adp_type
_atom_site_occupancy
_atom_site_site_symmetry_order
_atom_site_calc_flag
_atom_site_refinement_flags_posn
_atom_site_refinement_flags_adp
_atom_site_refinement_flags_occupancy
_atom_site_disorder_assembly
_atom_site_disorder_group
Fe1 Fe 0.8370(2) 0.53116(11) 0.22673(16) 0.0375(7) Uani 1 1 d . U . . .
Fe2 Fe 0.7660(2) 0.41999(12) 0.23693(16) 0.0435(7) Uani 1 1 d . U . . .
Fe3 Fe 0.7001(2) 0.46490(11) 0.02132(15) 0.0391(7) Uani 1 1 d . U . . .
N1 N 0.8660(12) 0.4774(6) 0.3162(8) 0.036(3) Uani 1 1 d . U . . .
N2 N 0.7401(11) 0.4730(6) 0.1397(7) 0.030(3) Uani 1 1 d . U . . .
N11 N 0.9936(12) 0.5811(6) 0.2723(9) 0.036(3) Uani 1 1 d . U . . .
N21 N 0.7624(12) 0.6184(6) 0.1736(8) 0.035(3) Uani 1 1 d . U . . .
C11 C 0.7437(16) 0.7298(8) 0.1073(12) 0.045(5) Uani 1 1 d . U . . .
H11A H 0.7144 0.7245 0.0429 0.068 Uiso 1 1 calc R U . . .
H11B H 0.7946 0.7693 0.1243 0.068 Uiso 1 1 calc R U . . .
H11C H 0.6753 0.7348 0.1264 0.068 Uiso 1 1 calc R U . . .
C21 C 0.8142(17) 0.6706(8) 0.1500(11) 0.042(4) Uani 1 1 d . U . . .
C31 C 0.9366(17) 0.6719(7) 0.1670(11) 0.038(4) Uani 1 1 d . U . . .
C41 C 1.0231(17) 0.6339(8) 0.2315(12) 0.041(4) Uani 1 1 d . U . . .
C51 C 1.1556(16) 0.6513(9) 0.2584(12) 0.046(4) Uani 1 1 d . U . . .
H51A H 1.2030 0.6238 0.3087 0.069 Uiso 1 1 calc R U . . .
H51B H 1.1677 0.6982 0.2753 0.069 Uiso 1 1 calc R U . . .
H51C H 1.1815 0.6432 0.2085 0.069 Uiso 1 1 calc R U . . .
C61 C 0.9806(17) 0.7252(7) 0.1193(11) 0.042(4) Uani 1 1 d . U . . .
H61A H 0.9199 0.7326 0.0603 0.063 Uiso 1 1 calc R U . . .
H61B H 1.0557 0.7106 0.1138 0.063 Uiso 1 1 calc R U . . .
H61C H 0.9944 0.7665 0.1533 0.063 Uiso 1 1 calc R U . . .
C12 C 1.0841(16) 0.5627(8) 0.3556(12) 0.041(4) Uani 1 1 d . U . . .
C22 C 1.1485(17) 0.5043(8) 0.3603(12) 0.044(4) Uani 1 1 d . U . . .
C32 C 1.2279(17) 0.4837(9) 0.4407(13) 0.057(5) Uani 1 1 d . U . . .
H32 H 1.2708 0.4434 0.4450 0.068 Uiso 1 1 calc R U . . .
C42 C 1.2460(17) 0.5225(10) 0.5176(13) 0.056(4) Uani 1 1 d . U . . .
H42 H 1.3015 0.5081 0.5731 0.067 Uiso 1 1 calc R U . . .
C52 C 1.1853(17) 0.5797(9) 0.5128(13) 0.050(4) Uani 1 1 d . U . . .
H52 H 1.1992 0.6059 0.5642 0.060 Uiso 1 1 calc R U . . .
C62 C 1.1018(17) 0.5998(9) 0.4311(12) 0.045(4) Uani 1 1 d . U . . .
C72 C 1.1324(17) 0.4659(10) 0.2759(12) 0.055(5) Uani 1 1 d . U . . .
H72A H 1.0492 0.4505 0.2493 0.083 Uiso 1 1 calc R U . . .
H72B H 1.1867 0.4277 0.2900 0.083 Uiso 1 1 calc R U . . .
H72C H 1.1509 0.4949 0.2340 0.083 Uiso 1 1 calc R U . . .
C82 C 1.0329(18) 0.6647(8) 0.4259(12) 0.049(5) Uani 1 1 d . U . . .
H82A H 1.0678 0.6995 0.4007 0.074 Uiso 1 1 calc R U . . .
H82B H 1.0382 0.6776 0.4854 0.074 Uiso 1 1 calc R U . . .
H82C H 0.9485 0.6583 0.3882 0.074 Uiso 1 1 calc R U . . .
C13 C 0.6388(16) 0.6245(7) 0.1559(11) 0.035(3) Uani 1 1 d . U . . .
C23 C 0.5532(16) 0.6160(8) 0.0718(11) 0.038(4) Uani 1 1 d . U . . .
C33 C 0.4323(17) 0.6243(9) 0.0540(13) 0.051(5) Uani 1 1 d . U . . .
H33 H 0.3760 0.6168 -0.0040 0.062 Uiso 1 1 calc R U . . .
C43 C 0.3918(18) 0.6440(10) 0.1218(13) 0.054(5) Uani 1 1 d . U . . .
H43 H 0.3092 0.6527 0.1093 0.065 Uiso 1 1 calc R U . . .
C53 C 0.4744(17) 0.6503(9) 0.2064(13) 0.049(4) Uani 1 1 d . U . . .
H53 H 0.4471 0.6612 0.2529 0.059 Uiso 1 1 calc R U . . .
C63 C 0.5967(17) 0.6413(8) 0.2261(12) 0.042(4) Uani 1 1 d . U . . .
C73 C 0.5919(18) 0.5977(10) -0.0028(12) 0.058(5) Uani 1 1 d . U . . .
H73A H 0.5699 0.6332 -0.0470 0.087 Uiso 1 1 calc R U . . .
H73B H 0.5522 0.5565 -0.0300 0.087 Uiso 1 1 calc R U . . .
H73C H 0.6791 0.5914 0.0197 0.087 Uiso 1 1 calc R U . . .
C83 C 0.6861(16) 0.6470(10) 0.3182(11) 0.047(5) Uani 1 1 d . U . . .
H83A H 0.7210 0.6033 0.3388 0.071 Uiso 1 1 calc R U . . .
H83B H 0.6462 0.6636 0.3573 0.071 Uiso 1 1 calc R U . . .
H83C H 0.7498 0.6779 0.3191 0.071 Uiso 1 1 calc R U . . .
N111 N 0.5637(12) 0.4211(7) -0.0760(8) 0.042(3) Uani 1 1 d . U . . .
N121 N 0.7930(13) 0.4689(7) -0.0609(8) 0.039(3) Uani 1 1 d . U . . .
C111 C 0.4787(16) 0.3319(9) -0.1837(12) 0.048(5) Uani 1 1 d . U . . .
H11D H 0.4107 0.3401 -0.1651 0.072 Uiso 1 1 calc R U . . .
H11E H 0.5063 0.2861 -0.1696 0.072 Uiso 1 1 calc R U . . .
H11F H 0.4537 0.3390 -0.2476 0.072 Uiso 1 1 calc R U . . .
C121 C 0.5791(17) 0.3787(9) -0.1359(12) 0.044(4) Uani 1 1 d . U . . .
C131 C 0.6890(18) 0.3751(10) -0.1499(14) 0.057(5) Uani 1 1 d . U . . .
C141 C 0.7795(16) 0.4266(9) -0.1252(11) 0.046(4) Uani 1 1 d . U . . .
C151 C 0.8636(15) 0.4271(10) -0.1749(11) 0.049(5) Uani 1 1 d . U . . .
H15A H 0.9056 0.4698 -0.1658 0.074 Uiso 1 1 calc R U . . .
H15B H 0.8178 0.4207 -0.2381 0.074 Uiso 1 1 calc R U . . .
H15C H 0.9222 0.3912 -0.1531 0.074 Uiso 1 1 calc R U . . .
C161 C 0.7035(18) 0.3180(11) -0.2064(15) 0.072(7) Uani 1 1 d . U . . .
H16A H 0.6645 0.2783 -0.1946 0.108 Uiso 1 1 calc R U . . .
H16B H 0.7891 0.3091 -0.1920 0.108 Uiso 1 1 calc R U . . .
H16C H 0.6663 0.3298 -0.2691 0.108 Uiso 1 1 calc R U . . .
C112 C 0.8805(18) 0.5191(8) -0.0469(12) 0.045(4) Uani 1 1 d . U . . .
C122 C 0.9957(18) 0.5082(9) 0.0133(13) 0.048(4) Uani 1 1 d . U . . .
C132 C 1.078(2) 0.5598(9) 0.0282(14) 0.059(5) Uani 1 1 d . U . . .
H132 H 1.1550 0.5548 0.0731 0.070 Uiso 1 1 calc R U . . .
C142 C 1.0521(19) 0.6170(9) -0.0190(13) 0.056(5) Uani 1 1 d . U . . .
H142 H 1.1116 0.6503 -0.0098 0.067 Uiso 1 1 calc R U . . .
C152 C 0.9396(19) 0.6257(9) -0.0796(13) 0.055(5) Uani 1 1 d . U . . .
H152 H 0.9218 0.6661 -0.1118 0.065 Uiso 1 1 calc R U . . .
C162 C 0.8488(18) 0.5781(8) -0.0970(12) 0.046(4) Uani 1 1 d . U . . .
C172 C 1.0260(18) 0.4436(9) 0.0606(13) 0.059(5) Uani 1 1 d . U . . .
H17A H 0.9723 0.4357 0.0930 0.089 Uiso 1 1 calc R U . . .
H17B H 1.1093 0.4446 0.1023 0.089 Uiso 1 1 calc R U . . .
H17C H 1.0165 0.4078 0.0176 0.089 Uiso 1 1 calc R U . . .
C182 C 0.7285(19) 0.5876(10) -0.1643(14) 0.065(5) Uani 1 1 d . U . . .
H18A H 0.7146 0.5546 -0.2113 0.097 Uiso 1 1 calc R U . . .
H18B H 0.7224 0.6322 -0.1894 0.097 Uiso 1 1 calc R U . . .
H18C H 0.6682 0.5823 -0.1370 0.097 Uiso 1 1 calc R U . . .
C113 C 0.4434(16) 0.4331(9) -0.0813(11) 0.042(4) Uani 1 1 d . U . . .
C123 C 0.3986(17) 0.4002(9) -0.0214(12) 0.050(5) Uani 1 1 d . U . . .
C133 C 0.2854(17) 0.4155(12) -0.0285(12) 0.063(5) Uani 1 1 d . U . . .
H133 H 0.2531 0.3939 0.0100 0.076 Uiso 1 1 calc R U . . .
C143 C 0.2144(18) 0.4608(12) -0.0887(13) 0.069(5) Uani 1 1 d . U . . .
H143 H 0.1353 0.4699 -0.0911 0.082 Uiso 1 1 calc R U . . .
C153 C 0.2591(18) 0.4924(11) -0.1450(13) 0.063(5) Uani 1 1 d . U . . .
H153 H 0.2120 0.5249 -0.1849 0.076 Uiso 1 1 calc R U . . .
C163 C 0.3717(18) 0.4773(9) -0.1440(12) 0.051(4) Uani 1 1 d . U . . .
C173 C 0.4747(17) 0.3494(10) 0.0424(12) 0.054(5) Uani 1 1 d . U . . .
H17D H 0.5021 0.3161 0.0100 0.081 Uiso 1 1 calc R U . . .
H17E H 0.4272 0.3278 0.0728 0.081 Uiso 1 1 calc R U . . .
H17F H 0.5443 0.3713 0.0860 0.081 Uiso 1 1 calc R U . . .
C183 C 0.4173(17) 0.5094(8) -0.2113(12) 0.050(5) Uani 1 1 d . U . . .
H18D H 0.4885 0.5362 -0.1801 0.075 Uiso 1 1 calc R U . . .
H18E H 0.3545 0.5378 -0.2513 0.075 Uiso 1 1 calc R U . . .
H18F H 0.4383 0.4748 -0.2455 0.075 Uiso 1 1 calc R U . . .
N211 N 0.6370(14) 0.3877(8) 0.2795(10) 0.054(4) Uani 1 1 d . U . . .
N221 N 0.8061(15) 0.3225(7) 0.2301(9) 0.053(4) Uani 1 1 d . U . . .
C211 C 0.4735(19) 0.3200(12) 0.2914(15) 0.085(7) Uani 1 1 d . U . . .
H21A H 0.4877 0.3414 0.3486 0.128 Uiso 1 1 calc R U . . .
H21B H 0.4576 0.2727 0.2957 0.128 Uiso 1 1 calc R U . . .
H21C H 0.4041 0.3406 0.2460 0.128 Uiso 1 1 calc R U . . .
C221 C 0.584(2) 0.3282(11) 0.2665(14) 0.067(5) Uani 1 1 d . U . . .
C231 C 0.621(2) 0.2746(11) 0.2308(15) 0.073(6) Uani 1 1 d . U . . .
C241 C 0.729(2) 0.2716(9) 0.2201(12) 0.061(5) Uani 1 1 d . U . . .
C251 C 0.774(2) 0.2011(10) 0.2073(15) 0.088(7) Uani 1 1 d . U . . .
H25A H 0.7252 0.1841 0.1486 0.133 Uiso 1 1 calc R U . . .
H25B H 0.7673 0.1711 0.2528 0.133 Uiso 1 1 calc R U . . .
H25C H 0.8582 0.2036 0.2124 0.133 Uiso 1 1 calc R U . . .
C261 C 0.535(2) 0.2164(11) 0.1994(18) 0.103(8) Uani 1 1 d . U . . .
H26A H 0.5247 0.1951 0.2503 0.154 Uiso 1 1 calc R U . . .
H26B H 0.5688 0.1842 0.1692 0.154 Uiso 1 1 calc R U . . .
H26C H 0.4577 0.2321 0.1582 0.154 Uiso 1 1 calc R U . . .
C212 C 0.923(2) 0.3091(9) 0.2247(16) 0.064(5) Uani 1 1 d . U . . .
C222 C 1.024(2) 0.3031(10) 0.3049(17) 0.082(6) Uani 1 1 d . U . . .
C232 C 1.131(3) 0.2908(10) 0.305(2) 0.095(7) Uani 1 1 d . U . . .
H232 H 1.1974 0.2863 0.3589 0.114 Uiso 1 1 calc R U . . .
C242 C 1.146(2) 0.2846(10) 0.225(2) 0.090(6) Uani 1 1 d . U . . .
H242 H 1.2237 0.2754 0.2249 0.108 Uiso 1 1 calc R U . . .
C252 C 1.049(2) 0.2916(9) 0.1447(19) 0.082(6) Uani 1 1 d . U . . .
H252 H 1.0625 0.2893 0.0905 0.099 Uiso 1 1 calc R U . . .
C262 C 0.9366(19) 0.3016(8) 0.1438(15) 0.060(5) Uani 1 1 d . U . . .
C272 C 1.009(3) 0.3084(13) 0.3941(17) 0.116(9) Uani 1 1 d . U . . .
H27A H 0.9972 0.3549 0.4064 0.174 Uiso 1 1 calc R U . . .
H27B H 1.0810 0.2912 0.4407 0.174 Uiso 1 1 calc R U . . .
H27C H 0.9390 0.2824 0.3927 0.174 Uiso 1 1 calc R U . . .
C282 C 0.8303(17) 0.3066(9) 0.0579(13) 0.058(5) Uani 1 1 d . U . . .
H28A H 0.7922 0.2630 0.0425 0.087 Uiso 1 1 calc R U . . .
H28B H 0.8574 0.3216 0.0109 0.087 Uiso 1 1 calc R U . . .
H28C H 0.7723 0.3384 0.0647 0.087 Uiso 1 1 calc R U . . .
C213 C 0.616(3) 0.426(2) 0.343(2) 0.060(7) Uani 0.6 1 d . U P A 1
C223 C 0.671(4) 0.418(2) 0.435(3) 0.057(7) Uani 0.6 1 d . U P A 1
C233 C 0.634(4) 0.454(2) 0.488(3) 0.084(11) Uani 0.6 1 d . U P A 1
H233 H 0.6636 0.4468 0.5498 0.100 Uiso 0.6 1 calc R U P A 1
C243 C 0.548(5) 0.505(2) 0.449(3) 0.076(14) Uani 0.6 1 d . U P A 1
H243 H 0.5331 0.5364 0.4881 0.092 Uiso 0.6 1 calc R U P A 1
C253 C 0.491(4) 0.512(2) 0.369(3) 0.071(9) Uani 0.6 1 d . U P A 1
H253 H 0.4268 0.5428 0.3485 0.086 Uiso 0.6 1 calc R U P A 1
C263 C 0.523(4) 0.471(2) 0.306(3) 0.061(8) Uani 0.6 1 d . U P A 1
C273 C 0.765(3) 0.3607(19) 0.468(2) 0.074(10) Uani 0.6 1 d . U P A 1
H27D H 0.7253 0.3180 0.4471 0.111 Uiso 0.6 1 calc R U P A 1
H27E H 0.7992 0.3608 0.5327 0.111 Uiso 0.6 1 calc R U P A 1
H27F H 0.8287 0.3673 0.4444 0.111 Uiso 0.6 1 calc R U P A 1
C283 C 0.455(3) 0.4790(17) 0.209(3) 0.051(8) Uani 0.6 1 d . U P A 1
H28D H 0.5064 0.4993 0.1808 0.077 Uiso 0.6 1 calc R U P A 1
H28E H 0.3846 0.5073 0.1994 0.077 Uiso 0.6 1 calc R U P A 1
H28F H 0.4279 0.4354 0.1821 0.077 Uiso 0.6 1 calc R U P A 1
Na1 Na 0.9683(7) 0.4923(3) 0.4636(5) 0.0520(19) Uani 1 1 d . U . . .
O10 O 0.9270(12) 0.5679(7) 0.5567(8) 0.064(4) Uani 1 1 d . U . . .
C20 C 0.819(2) 0.6048(12) 0.5455(14) 0.072(6) Uani 1 1 d . U . . .
H20A H 0.7475 0.5831 0.5017 0.086 Uiso 1 1 calc R U . . .
H20B H 0.8243 0.6508 0.5262 0.086 Uiso 1 1 calc R U . . .
C30 C 0.812(2) 0.6036(12) 0.6420(14) 0.077(6) Uani 1 1 d . U . . .
H30A H 0.7788 0.6457 0.6547 0.092 Uiso 1 1 calc R U . . .
H30B H 0.7611 0.5665 0.6478 0.092 Uiso 1 1 calc R U . . .
C40 C 0.937(2) 0.5946(15) 0.7016(15) 0.091(8) Uani 1 1 d . U . . .
H40A H 0.9447 0.5547 0.7389 0.109 Uiso 1 1 calc R U . . .
H40B H 0.9649 0.6337 0.7406 0.109 Uiso 1 1 calc R U . . .
C50 C 1.009(2) 0.5866(16) 0.6412(15) 0.095(8) Uani 1 1 d . U . . .
H50A H 1.0484 0.6289 0.6373 0.115 Uiso 1 1 calc R U . . .
H50B H 1.0710 0.5521 0.6649 0.115 Uiso 1 1 calc R U . . .
O60 O 1.0520(12) 0.4232(8) 0.5886(8) 0.074(4) Uani 1 1 d . U . . .
C70 C 1.001(2) 0.4175(15) 0.6574(16) 0.102(7) Uani 1 1 d . U . . .
H70A H 0.9120 0.4198 0.6328 0.122 Uiso 1 1 calc R U . . .
H70B H 1.0328 0.4516 0.7040 0.122 Uiso 1 1 calc R U . . .
C80 C 1.048(3) 0.3440(12) 0.6932(18) 0.101(8) Uani 1 1 d . U . . .
H80A H 1.0834 0.3445 0.7586 0.121 Uiso 1 1 calc R U . . .
H80B H 0.9799 0.3127 0.6749 0.121 Uiso 1 1 calc R U . . .
C90 C 1.142(3) 0.3208(12) 0.6568(17) 0.097(7) Uani 1 1 d . U . . .
H90A H 1.1108 0.2855 0.6118 0.116 Uiso 1 1 calc R U . . .
H90B H 1.2159 0.3049 0.7044 0.116 Uiso 1 1 calc R U . . .
C100 C 1.164(2) 0.3856(10) 0.6157(14) 0.069(5) Uani 1 1 d . U . . .
H10A H 1.2298 0.4112 0.6594 0.082 Uiso 1 1 calc R U . . .
H10B H 1.1867 0.3762 0.5639 0.082 Uiso 1 1 calc R U . . .
C110 C 0.480(5) 0.385(2) 0.588(4) 0.28(3) Uani 1 1 d . U . . .
H11G H 0.4197 0.4196 0.5645 0.419 Uiso 1 1 calc R U . . .
H11H H 0.5463 0.3918 0.5671 0.419 Uiso 1 1 calc R U . . .
H11I H 0.5100 0.3853 0.6525 0.419 Uiso 1 1 calc R U . . .
C120 C 0.420(3) 0.3143(14) 0.5535(17) 0.117(9) Uani 1 1 d . U . . .
H12A H 0.3909 0.2935 0.5973 0.141 Uiso 1 1 calc R U . . .
H12B H 0.3516 0.3189 0.4965 0.141 Uiso 1 1 calc R U . . .
C130 C 0.522(3) 0.2733(11) 0.5420(16) 0.094(7) Uani 1 1 d . U . . .
H13A H 0.5776 0.2581 0.6004 0.113 Uiso 1 1 calc R U . . .
H13B H 0.5669 0.3008 0.5144 0.113 Uiso 1 1 calc R U . . .
C140 C 0.466(2) 0.2122(11) 0.4820(16) 0.090(7) Uani 1 1 d . U . . .
H14A H 0.4289 0.1814 0.5124 0.108 Uiso 1 1 calc R U . . .
H14B H 0.4032 0.2266 0.4258 0.108 Uiso 1 1 calc R U . . .
C150 C 0.569(3) 0.1786(16) 0.465(2) 0.138(11) Uani 1 1 d . U . . .
H15D H 0.6230 0.1556 0.5182 0.166 Uiso 1 1 calc R U . . .
H15E H 0.6166 0.2113 0.4455 0.166 Uiso 1 1 calc R U . . .
C160 C 0.503(4) 0.1260(18) 0.386(3) 0.183(15) Uani 1 1 d . U . . .
H16D H 0.4333 0.1470 0.3416 0.274 Uiso 1 1 calc R U . . .
H16E H 0.4776 0.0871 0.4106 0.274 Uiso 1 1 calc R U . . .
H16F H 0.5596 0.1120 0.3579 0.274 Uiso 1 1 calc R U . . .
C1A C 0.577(2) 0.4470(13) 0.3196(17) 0.048(19) Uiso 0.4 1 d G . P A 2
C2A C 0.481(2) 0.4859(13) 0.2701(15) 0.039(16) Uiso 0.4 1 d G . P A 2
C3A C 0.432(2) 0.5323(13) 0.3097(18) 0.038(10) Uiso 0.4 1 d G . P A 2
H3A H 0.3663 0.5586 0.2745 0.046 Uiso 0.4 1 calc R U P A 2
C4A C 0.478(3) 0.5405(16) 0.3985(18) 0.066(17) Uiso 0.4 1 d G . P A 2
H4A H 0.4451 0.5734 0.4250 0.079 Uiso 0.4 1 calc R U P A 2
C5A C 0.576(3) 0.5002(18) 0.4531(15) 0.07(3) Uiso 0.4 1 d G . P A 2
H5A H 0.6054 0.5046 0.5156 0.083 Uiso 0.4 1 calc R U P A 2
C6A C 0.625(2) 0.4546(15) 0.4127(16) 0.065(17) Uiso 0.4 1 d G . P A 2
C7A C 0.433(3) 0.478(2) 0.1667(15) 0.038(15) Uiso 0.4 1 d G . P A 2
H7AA H 0.5004 0.4829 0.1460 0.057 Uiso 0.4 1 calc R U P A 2
H7AB H 0.3733 0.5124 0.1395 0.057 Uiso 0.4 1 calc R U P A 2
H7AC H 0.3970 0.4342 0.1503 0.057 Uiso 0.4 1 calc R U P A 2
C8A C 0.734(3) 0.413(2) 0.466(2) 0.08(2) Uiso 0.4 1 d G . P A 2
H8AA H 0.7148 0.3661 0.4562 0.122 Uiso 0.4 1 calc R U P A 2
H8AB H 0.7563 0.4234 0.5294 0.122 Uiso 0.4 1 calc R U P A 2
H8AC H 0.8016 0.4240 0.4479 0.122 Uiso 0.4 1 calc R U P A 2

loop_
_atom_site_aniso_label
_atom_site_aniso_U_11
_atom_site_aniso_U_22
_atom_site_aniso_U_33
_atom_site_aniso_U_23
_atom_site_aniso_U_13
_atom_site_aniso_U_12
Fe1 0.0558(17) 0.0252(13) 0.0401(15) 0.0008(12) 0.0276(13) -0.0019(13)
Fe2 0.0663(18) 0.0297(14) 0.0410(15) -0.0003(13) 0.0272(14) -0.0070(14)
Fe3 0.0589(18) 0.0303(14) 0.0394(14) -0.0022(13) 0.0312(14) -0.0024(13)
N1 0.054(7) 0.017(6) 0.036(6) 0.002(5) 0.016(5) -0.004(5)
N2 0.054(8) 0.009(5) 0.030(5) -0.008(5) 0.018(5) -0.009(5)
N11 0.052(6) 0.018(6) 0.049(6) -0.002(5) 0.031(5) -0.006(5)
N21 0.053(6) 0.025(6) 0.029(7) -0.004(5) 0.020(5) 0.000(5)
C11 0.066(11) 0.025(7) 0.056(11) 0.008(8) 0.035(9) 0.003(7)
C21 0.064(7) 0.025(7) 0.045(10) 0.003(7) 0.028(7) 0.003(6)
C31 0.066(7) 0.016(7) 0.042(8) -0.007(6) 0.031(6) 0.000(6)
C41 0.059(8) 0.025(7) 0.052(9) 0.000(6) 0.036(7) -0.001(6)
C51 0.058(8) 0.041(10) 0.046(11) 0.003(9) 0.028(8) 0.001(7)
C61 0.073(12) 0.018(7) 0.047(10) 0.005(7) 0.035(10) 0.006(7)
C12 0.054(8) 0.028(6) 0.049(6) -0.001(5) 0.027(6) -0.004(6)
C22 0.059(9) 0.026(7) 0.055(7) 0.004(6) 0.030(7) -0.002(7)
C32 0.066(11) 0.049(10) 0.061(8) 0.008(7) 0.030(7) 0.014(8)
C42 0.062(10) 0.050(9) 0.063(9) 0.005(7) 0.031(8) 0.002(8)
C52 0.058(9) 0.051(8) 0.046(8) -0.001(7) 0.025(7) -0.003(7)
C62 0.058(9) 0.034(7) 0.050(7) -0.004(6) 0.027(6) -0.001(6)
C72 0.069(13) 0.040(10) 0.060(9) 0.003(8) 0.027(9) 0.009(10)
C82 0.071(12) 0.037(8) 0.049(11) -0.007(7) 0.034(10) -0.002(8)
C13 0.051(6) 0.017(8) 0.039(6) -0.002(6) 0.018(5) 0.002(6)
C23 0.057(7) 0.018(8) 0.039(7) 0.005(6) 0.017(6) -0.004(7)
C33 0.057(8) 0.047(11) 0.048(9) 0.002(8) 0.016(7) -0.005(8)
C43 0.053(9) 0.058(12) 0.053(8) 0.004(8) 0.020(7) 0.004(8)
C53 0.053(8) 0.044(11) 0.051(8) 0.004(8) 0.020(6) 0.008(8)
C63 0.059(8) 0.028(9) 0.043(7) 0.003(7) 0.022(6) 0.005(7)
C73 0.071(12) 0.059(13) 0.043(9) -0.009(9) 0.019(9) -0.005(10)
C83 0.045(9) 0.059(12) 0.045(8) -0.006(8) 0.024(7) 0.014(9)
N111 0.052(6) 0.037(7) 0.041(7) -0.001(6) 0.021(5) -0.003(6)
N121 0.059(7) 0.030(6) 0.041(6) 0.006(5) 0.032(6) 0.003(6)
C111 0.052(10) 0.055(10) 0.045(10) -0.006(9) 0.026(8) 0.001(8)
C121 0.056(8) 0.039(8) 0.042(9) 0.003(7) 0.022(7) 0.003(6)
C131 0.063(9) 0.054(9) 0.068(11) -0.013(9) 0.042(8) -0.007(7)
C141 0.064(9) 0.041(8) 0.048(8) -0.003(7) 0.037(8) 0.000(7)
C151 0.062(10) 0.057(11) 0.039(9) -0.016(10) 0.031(9) -0.011(10)
C161 0.055(12) 0.075(12) 0.098(16) -0.041(12) 0.042(12) -0.017(10)
C112 0.077(8) 0.030(7) 0.050(8) -0.013(6) 0.048(7) -0.005(6)
C122 0.072(9) 0.036(7) 0.056(10) -0.010(7) 0.045(7) -0.009(6)
C132 0.085(11) 0.040(8) 0.066(11) -0.015(7) 0.047(9) -0.015(7)
C142 0.080(10) 0.037(8) 0.069(11) -0.012(8) 0.047(9) -0.018(8)
C152 0.087(10) 0.035(8) 0.062(11) -0.013(8) 0.051(8) -0.009(7)
C162 0.080(9) 0.030(7) 0.048(9) -0.009(7) 0.048(7) -0.006(6)
C172 0.071(12) 0.045(9) 0.064(12) -0.008(8) 0.027(10) -0.017(8)
C182 0.087(11) 0.053(12) 0.065(11) -0.001(9) 0.041(9) -0.009(9)
C113 0.052(7) 0.040(8) 0.036(7) -0.014(6) 0.018(6) -0.009(6)
C123 0.052(8) 0.060(11) 0.041(9) -0.002(8) 0.020(7) -0.006(7)
C133 0.055(9) 0.096(13) 0.044(10) -0.003(10) 0.025(8) 0.000(9)
C143 0.052(10) 0.099(14) 0.058(10) 0.002(10) 0.023(8) 0.004(9)
C153 0.067(10) 0.075(12) 0.052(10) -0.009(9) 0.026(8) 0.000(8)
C163 0.061(9) 0.047(10) 0.047(9) -0.003(8) 0.023(7) -0.003(7)
C173 0.062(11) 0.065(11) 0.042(10) 0.005(9) 0.028(9) -0.008(9)
C183 0.071(12) 0.032(10) 0.052(10) 0.000(8) 0.028(9) -0.002(9)
N211 0.061(8) 0.054(7) 0.054(8) -0.004(6) 0.028(7) -0.019(6)
N221 0.077(8) 0.032(6) 0.037(8) 0.007(6) 0.004(7) -0.003(5)
C211 0.087(13) 0.091(16) 0.081(16) 0.007(13) 0.035(12) -0.041(11)
C221 0.084(11) 0.057(8) 0.056(12) 0.007(8) 0.021(10) -0.032(8)
C231 0.096(11) 0.052(9) 0.064(13) 0.000(8) 0.020(10) -0.030(8)
C241 0.096(10) 0.036(8) 0.039(11) 0.007(7) 0.010(9) -0.020(7)
C251 0.140(18) 0.043(9) 0.068(15) 0.000(9) 0.020(14) -0.007(10)
C261 0.126(17) 0.060(12) 0.105(19) 0.003(12) 0.022(14) -0.052(12)
C212 0.072(8) 0.021(9) 0.087(9) -0.003(8) 0.013(7) -0.006(7)
C222 0.088(10) 0.033(11) 0.095(10) -0.013(9) -0.002(8) 0.008(9)
C232 0.092(11) 0.027(11) 0.136(14) -0.026(11) 0.006(10) 0.003(10)
C242 0.071(11) 0.029(11) 0.146(14) -0.025(12) 0.012(10) 0.005(10)
C252 0.072(10) 0.030(11) 0.136(13) -0.024(11) 0.027(9) -0.003(9)
C262 0.066(9) 0.010(9) 0.093(9) -0.001(8) 0.015(7) -0.002(8)
C272 0.15(2) 0.072(17) 0.096(13) 0.010(12) 0.013(13) 0.039(17)
C282 0.061(10) 0.033(10) 0.081(10) -0.010(9) 0.026(8) 0.003(9)
C213 0.069(14) 0.060(12) 0.062(10) -0.008(9) 0.037(10) -0.022(11)
C223 0.062(16) 0.065(16) 0.060(10) -0.008(10) 0.042(10) -0.030(13)
C233 0.10(2) 0.10(2) 0.067(14) -0.012(12) 0.051(13) -0.004(18)
C243 0.08(2) 0.09(2) 0.067(15) -0.029(13) 0.038(14) -0.014(19)
C253 0.077(19) 0.077(18) 0.073(14) -0.025(13) 0.042(13) -0.019(15)
C263 0.074(16) 0.060(15) 0.059(12) -0.014(11) 0.035(11) -0.016(13)
C273 0.09(2) 0.088(19) 0.056(18) -0.011(15) 0.042(16) -0.008(16)
C283 0.071(19) 0.029(17) 0.063(13) -0.017(12) 0.035(12) -0.007(13)
Na1 0.069(5) 0.046(4) 0.046(4) -0.001(3) 0.028(4) -0.009(4)
O10 0.074(8) 0.079(8) 0.049(7) -0.010(6) 0.035(6) -0.011(7)
C20 0.089(11) 0.076(13) 0.060(10) -0.006(9) 0.040(9) -0.003(10)
C30 0.107(12) 0.073(15) 0.066(11) -0.002(11) 0.050(9) 0.001(11)
C40 0.099(13) 0.13(2) 0.059(10) -0.011(11) 0.051(9) 0.012(13)
C50 0.087(11) 0.16(2) 0.055(9) -0.028(11) 0.039(8) -0.005(11)
O60 0.073(8) 0.098(9) 0.055(7) 0.019(7) 0.030(6) -0.001(7)
C70 0.131(16) 0.106(14) 0.089(13) 0.033(12) 0.064(13) 0.007(14)
C80 0.136(19) 0.085(13) 0.092(16) 0.016(12) 0.052(15) -0.016(12)
C90 0.125(17) 0.079(11) 0.091(17) 0.018(11) 0.045(14) -0.017(11)
C100 0.079(11) 0.058(11) 0.067(13) 0.004(9) 0.024(9) -0.013(8)
C110 0.31(5) 0.15(2) 0.37(8) -0.09(3) 0.12(4) 0.01(2)
C120 0.18(2) 0.111(17) 0.075(17) 0.005(14) 0.064(17) 0.055(16)
C130 0.161(19) 0.065(12) 0.084(15) 0.012(11) 0.078(15) 0.013(12)
C140 0.15(2) 0.065(12) 0.087(16) 0.016(10) 0.087(15) 0.009(12)
C150 0.17(2) 0.110(19) 0.18(3) -0.020(18) 0.12(2) 0.021(16)
C160 0.28(4) 0.12(2) 0.18(3) -0.02(2) 0.12(3) 0.02(2)

loop_
_atom_type_symbol
_atom_type_description
_atom_type_scat_dispersion_real
_atom_type_scat_dispersion_imag
_atom_type_scat_source
C C 0.0033 0.0016 'International Tables Vol C Tables 4.2.6.8 and 6.1.1.4'
H H 0.0000 0.0000 'International Tables Vol C Tables 4.2.6.8 and 6.1.1.4'
Fe Fe 0.3463 0.8444 'International Tables Vol C Tables 4.2.6.8 and 6.1.1.4'
N N 0.0061 0.0033 'International Tables Vol C Tables 4.2.6.8 and 6.1.1.4'
O O 0.0106 0.0060 'International Tables Vol C Tables 4.2.6.8 and 6.1.1.4'
Na Na 0.0362 0.0249 'International Tables Vol C Tables 4.2.6.8 and 6.1.1.4'

loop_
_geom_angle_atom_site_label_1
_geom_angle_atom_site_label_2
_geom_angle_atom_site_label_3
_geom_angle
N1 Fe1 Fe2 48.4(4)
N1 Fe1 N2 96.9(6)
N1 Fe1 N11 97.4(6)
N1 Fe1 N21 145.2(6)
N2 Fe1 Fe2 48.5(4)
N2 Fe1 N11 145.7(5)
N2 Fe1 N21 99.6(6)
N11 Fe1 Fe2 137.7(4)
N11 Fe1 N21 85.9(5)
N21 Fe1 Fe2 136.3(4)
N1 Fe2 Fe1 45.8(4)
N1 Fe2 N2 95.7(5)
N1 Fe2 N211 110.6(6)
N1 Fe2 N221 123.1(6)
N2 Fe2 Fe1 50.0(4)
N2 Fe2 N211 124.9(6)
N2 Fe2 N221 119.0(6)
N211 Fe2 Fe1 130.8(5)
N211 Fe2 N221 86.1(7)
N221 Fe2 Fe1 142.5(5)
N2 Fe3 N111 134.2(5)
N2 Fe3 N121 134.3(6)
N111 Fe3 N121 89.0(5)
Fe1 N1 Fe2 85.8(6)
Fe1 N1 Na1 131.4(7)
Fe2 N1 Na1 142.3(7)
Fe2 N2 Fe1 81.5(5)
Fe3 N2 Fe1 135.0(7)
Fe3 N2 Fe2 139.1(7)
C41 N11 Fe1 125.6(12)
C41 N11 C12 114.7(14)
C12 N11 Fe1 119.7(10)
C21 N21 Fe1 128.7(12)
C21 N21 C13 115.7(14)
C13 N21 Fe1 115.6(10)
H11A C11 H11B 109.5
H11A C11 H11C 109.5
H11B C11 H11C 109.5
C21 C11 H11A 109.5
C21 C11 H11B 109.5
C21 C11 H11C 109.5
N21 C21 C11 121.4(16)
N21 C21 C31 121.4(15)
C31 C21 C11 117.2(15)
C21 C31 C41 125.2(16)
C21 C31 C61 116.6(16)
C41 C31 C61 117.8(16)
N11 C41 C31 122.5(16)
N11 C41 C51 117.8(16)
C31 C41 C51 119.7(15)
C41 C51 H51A 109.5
C41 C51 H51B 109.5
C41 C51 H51C 109.5
H51A C51 H51B 109.5
H51A C51 H51C 109.5
H51B C51 H51C 109.5
C31 C61 H61A 109.5
C31 C61 H61B 109.5
C31 C61 H61C 109.5
H61A C61 H61B 109.5
H61A C61 H61C 109.5
H61B C61 H61C 109.5
N11 C12 Na1 109.0(10)
C22 C12 N11 118.7(16)
C22 C12 Na1 86.1(10)
C62 C12 N11 120.8(15)
C62 C12 C22 120.3(18)
C62 C12 Na1 71.9(10)
C12 C22 C72 119.6(17)
C32 C22 C12 119.1(17)
C32 C22 C72 121.2(16)
C22 C32 H32 120.0
C22 C32 C42 120.0(17)
C42 C32 H32 120.0
C32 C42 H42 119.5
C52 C42 C32 120.9(19)
C52 C42 H42 119.5
C42 C52 H52 120.5
C42 C52 C62 119.1(18)
C42 C52 Na1 84.7(12)
C62 C52 H52 120.5
C62 C52 Na1 70.5(11)
Na1 C52 H52 114.8
C12 C62 C52 120.5(17)
C12 C62 C82 120.5(17)
C12 C62 Na1 80.6(10)
C52 C62 C82 119.0(16)
C52 C62 Na1 81.9(11)
C82 C62 Na1 109.5(11)
C22 C72 H72A 109.5
C22 C72 H72B 109.5
C22 C72 H72C 109.5
H72A C72 H72B 109.5
H72A C72 H72C 109.5
H72B C72 H72C 109.5
C62 C82 H82A 109.5
C62 C82 H82B 109.5
C62 C82 H82C 109.5
H82A C82 H82B 109.5
H82A C82 H82C 109.5
H82B C82 H82C 109.5
N21 C13 C63 120.1(15)
C23 C13 N21 122.4(15)
C23 C13 C63 117.4(16)
C13 C23 C73 119.5(17)
C33 C23 C13 122.2(17)
C33 C23 C73 118.2(17)
C23 C33 H33 119.9
C23 C33 C43 120.2(18)
C43 C33 H33 119.9
C33 C43 H43 120.7
C53 C43 C33 118.6(18)
C53 C43 H43 120.7
C43 C53 H53 119.0
C43 C53 C63 122.1(18)
C63 C53 H53 119.0
C13 C63 C83 118.7(16)
C53 C63 C13 119.3(17)
C53 C63 C83 122.0(16)
C23 C73 H73A 109.5
C23 C73 H73B 109.5
C23 C73 H73C 109.5
H73A C73 H73B 109.5
H73A C73 H73C 109.5
H73B C73 H73C 109.5
C63 C83 H83A 109.5
C63 C83 H83B 109.5
C63 C83 H83C 109.5
H83A C83 H83B 109.5
H83A C83 H83C 109.5
H83B C83 H83C 109.5
C121 N111 Fe3 123.8(12)
C121 N111 C113 117.3(14)
C113 N111 Fe3 118.9(10)
C141 N121 Fe3 124.1(12)
C141 N121 C112 117.6(13)
C112 N121 Fe3 118.3(10)
H11D C111 H11E 109.5
H11D C111 H11F 109.5
H11E C111 H11F 109.5
C121 C111 H11D 109.5
C121 C111 H11E 109.5
C121 C111 H11F 109.5
N111 C121 C111 118.3(16)
N111 C121 C131 121.5(17)
C131 C121 C111 120.0(16)
C121 C131 C141 124.4(17)
C121 C131 C161 116.8(17)
C141 C131 C161 118.2(15)
N121 C141 C131 123.4(15)
N121 C141 C151 120.7(16)
C131 C141 C151 115.9(15)
C141 C151 H15A 109.5
C141 C151 H15B 109.5
C141 C151 H15C 109.5
H15A C151 H15B 109.5
H15A C151 H15C 109.5
H15B C151 H15C 109.5
C131 C161 H16A 109.5
C131 C161 H16B 109.5
C131 C161 H16C 109.5
H16A C161 H16B 109.5
H16A C161 H16C 109.5
H16B C161 H16C 109.5
N121 C112 C162 118.9(17)
C122 C112 N121 119.2(16)
C122 C112 C162 121.9(17)
C112 C122 C132 117.6(17)
C112 C122 C172 119.6(16)
C132 C122 C172 122.7(19)
C122 C132 H132 118.8
C142 C132 C122 122(2)
C142 C132 H132 118.8
C132 C142 H142 120.6
C132 C142 C152 118.8(19)
C152 C142 H142 120.6
C142 C152 H152 118.4
C142 C152 C162 123.3(19)
C162 C152 H152 118.4
C112 C162 C182 121.5(17)
C152 C162 C112 115.9(19)
C152 C162 C182 122.6(18)
C122 C172 H17A 109.5
C122 C172 H17B 109.5
C122 C172 H17C 109.5
H17A C172 H17B 109.5
H17A C172 H17C 109.5
H17B C172 H17C 109.5
C162 C182 H18A 109.5
C162 C182 H18B 109.5
C162 C182 H18C 109.5
H18A C182 H18B 109.5
H18A C182 H18C 109.5
H18B C182 H18C 109.5
N111 C113 C123 119.8(16)
C163 C113 N111 119.4(16)
C163 C113 C123 120.7(17)
C113 C123 C173 120.1(17)
C133 C123 C113 116.5(19)
C133 C123 C173 123.4(18)
C123 C133 H133 118.3
C123 C133 C143 123(2)
C143 C133 H133 118.3
C133 C143 H143 120.3
C153 C143 C133 119(2)
C153 C143 H143 120.3
C143 C153 H153 119.8
C143 C153 C163 120(2)
C163 C153 H153 119.8
C113 C163 C183 120.6(18)
C153 C163 C113 119.5(19)
C153 C163 C183 120.0(18)
C123 C173 H17D 109.5
C123 C173 H17E 109.5
C123 C173 H17F 109.5
H17D C173 H17E 109.5
H17D C173 H17F 109.5
H17E C173 H17F 109.5
C163 C183 H18D 109.5
C163 C183 H18E 109.5
C163 C183 H18F 109.5
H18D C183 H18E 109.5
H18D C183 H18F 109.5
H18E C183 H18F 109.5
C221 N211 Fe2 127.7(15)
C221 N211 C213 115(2)
C221 N211 C1A 117.9(18)
C213 N211 Fe2 116.2(17)
C1A N211 Fe2 113.5(14)
C241 N221 Fe2 125.3(15)
C241 N221 C212 118.7(17)
C212 N221 Fe2 115.6(12)
H21A C211 H21B 109.5
H21A C211 H21C 109.5
H21B C211 H21C 109.5
C221 C211 H21A 109.5
C221 C211 H21B 109.5
C221 C211 H21C 109.5
N211 C221 C211 117(2)
N211 C221 C231 125(2)
C231 C221 C211 117.8(19)
C221 C231 C241 123(2)
C221 C231 C261 118(2)
C241 C231 C261 118(2)
N221 C241 C231 126(2)
N221 C241 C251 117(2)
C231 C241 C251 116.5(19)
C241 C251 H25A 109.5
C241 C251 H25B 109.5
C241 C251 H25C 109.5
H25A C251 H25B 109.5
H25A C251 H25C 109.5
H25B C251 H25C 109.5
C231 C261 H26A 109.5
C231 C261 H26B 109.5
C231 C261 H26C 109.5
H26A C261 H26B 109.5
H26A C261 H26C 109.5
H26B C261 H26C 109.5
C222 C212 N221 118(2)
C262 C212 N221 122(2)
C262 C212 C222 120(2)
C212 C222 C272 121(3)
C232 C222 C212 122(3)
C232 C222 C272 118(3)
C222 C232 H232 120.5
C222 C232 C242 119(3)
C242 C232 H232 120.5
C232 C242 H242 119.3
C232 C242 C252 121(3)
C252 C242 H242 119.3
C242 C252 H252 119.9
C262 C252 C242 120(3)
C262 C252 H252 119.9
C212 C262 C282 121(2)
C252 C262 C212 118(2)
C252 C262 C282 121(2)
C222 C272 H27A 109.5
C222 C272 H27B 109.5
C222 C272 H27C 109.5
H27A C272 H27B 109.5
H27A C272 H27C 109.5
H27B C272 H27C 109.5
C262 C282 H28A 109.5
C262 C282 H28B 109.5
C262 C282 H28C 109.5
H28A C282 H28B 109.5
H28A C282 H28C 109.5
H28B C282 H28C 109.5
N211 C213 C223 126(4)
N211 C213 C263 112(3)
C263 C213 C223 122(4)
C213 C223 C273 117(3)
C233 C223 C213 119(4)
C233 C223 C273 124(4)
C223 C233 H233 120.7
C223 C233 C243 119(4)
C243 C233 H233 120.7
C233 C243 H243 117.6
C253 C243 C233 125(4)
C253 C243 H243 117.6
C243 C253 H253 120.3
C243 C253 C263 119(5)
C263 C253 H253 120.3
C213 C263 C253 116(4)
C213 C263 C283 125(3)
C253 C263 C283 120(4)
C223 C273 H27D 109.5
C223 C273 H27E 109.5
C223 C273 H27F 109.5
H27D C273 H27E 109.5
H27D C273 H27F 109.5
H27E C273 H27F 109.5
C263 C283 H28D 109.5
C263 C283 H28E 109.5
C263 C283 H28F 109.5
H28D C283 H28E 109.5
H28D C283 H28F 109.5
H28E C283 H28F 109.5
N1 Na1 C12 68.3(5)
N1 Na1 C52 116.1(6)
N1 Na1 C62 91.7(5)
N1 Na1 O10 127.6(6)
N1 Na1 O60 136.3(6)
C12 Na1 C52 47.9(5)
C62 Na1 C12 27.5(5)
C62 Na1 C52 27.5(5)
O10 Na1 C12 109.0(5)
O10 Na1 C52 79.0(5)
O10 Na1 C62 83.5(5)
O10 Na1 O60 87.3(6)
O60 Na1 C12 130.4(6)
O60 Na1 C52 93.6(5)
O60 Na1 C62 121.1(6)
C20 O10 Na1 130.4(12)
C50 O10 Na1 124.8(14)
C50 O10 C20 104.8(16)
O10 C20 H20A 111.1
O10 C20 H20B 111.1
O10 C20 C30 103.4(17)
H20A C20 H20B 109.1
C30 C20 H20A 111.1
C30 C20 H20B 111.1
C20 C30 H30A 110.9
C20 C30 H30B 110.9
H30A C30 H30B 108.9
C40 C30 C20 104.2(18)
C40 C30 H30A 110.9
C40 C30 H30B 110.9
C30 C40 H40A 110.7
C30 C40 H40B 110.7
C30 C40 C50 105.4(19)
H40A C40 H40B 108.8
C50 C40 H40A 110.7
C50 C40 H40B 110.7
O10 C50 C40 107.4(19)
O10 C50 H50A 110.2
O10 C50 H50B 110.2
C40 C50 H50A 110.2
C40 C50 H50B 110.2
H50A C50 H50B 108.5
C70 O60 Na1 122.6(14)
C70 O60 C100 108.9(16)
C100 O60 Na1 128.2(11)
O60 C70 H70A 112.0
O60 C70 H70B 112.0
O60 C70 C80 99(2)
H70A C70 H70B 109.7
C80 C70 H70A 112.0
C80 C70 H70B 112.0
C70 C80 H80A 109.5
C70 C80 H80B 109.5
H80A C80 H80B 108.1
C90 C80 C70 111(2)
C90 C80 H80A 109.5
C90 C80 H80B 109.5
C80 C90 H90A 111.8
C80 C90 H90B 111.8
C80 C90 C100 100(2)
H90A C90 H90B 109.5
C100 C90 H90A 111.8
C100 C90 H90B 111.8
O60 C100 C90 106.8(18)
O60 C100 H10A 110.4
O60 C100 H10B 110.4
C90 C100 H10A 110.4
C90 C100 H10B 110.4
H10A C100 H10B 108.6
H11G C110 H11H 109.5
H11G C110 H11I 109.5
H11H C110 H11I 109.5
C120 C110 H11G 109.5
C120 C110 H11H 109.5
C120 C110 H11I 109.5
C110 C120 H12A 110.9
C110 C120 H12B 110.9
H12A C120 H12B 108.9
C130 C120 C110 104(3)
C130 C120 H12A 110.9
C130 C120 H12B 110.9
C120 C130 H13A 109.9
C120 C130 H13B 109.9
C120 C130 C140 109(2)
H13A C130 H13B 108.3
C140 C130 H13A 109.9
C140 C130 H13B 109.9
C130 C140 H14A 110.6
C130 C140 H14B 110.6
H14A C140 H14B 108.7
C150 C140 C130 106(2)
C150 C140 H14A 110.6
C150 C140 H14B 110.6
C140 C150 H15D 111.0
C140 C150 H15E 111.0
C140 C150 C160 104(3)
H15D C150 H15E 109.0
C160 C150 H15D 111.0
C160 C150 H15E 111.0
C150 C160 H16D 109.5
C150 C160 H16E 109.5
C150 C160 H16F 109.5
H16D C160 H16E 109.5
H16D C160 H16F 109.5
H16E C160 H16F 109.5
C2A C1A N211 124.9(14)
C2A C1A C6A 119.3
C6A C1A N211 115.7(15)
C1A C2A C7A 117.8
C3A C2A C1A 121.2
C3A C2A C7A 120.9
C2A C3A H3A 119.9
C4A C3A C2A 120.2
C4A C3A H3A 119.9
C3A C4A H4A 119.6
C3A C4A C5A 120.7
C5A C4A H4A 119.6
C4A C5A H5A 120.7
C6A C5A C4A 118.6
C6A C5A H5A 120.7
C1A C6A C8A 118.9
C5A C6A C1A 119.9
C5A C6A C8A 121.2
C2A C7A H7AA 109.5
C2A C7A H7AB 109.5
C2A C7A H7AC 109.5
H7AA C7A H7AB 109.5
H7AA C7A H7AC 109.5
H7AB C7A H7AC 109.5
C6A C8A H8AA 109.5
C6A C8A H8AB 109.5
C6A C8A H8AC 109.5
H8AA C8A H8AB 109.5
H8AA C8A H8AC 109.5
H8AB C8A H8AC 109.5

loop_
_geom_bond_atom_site_label_1
_geom_bond_atom_site_label_2
_geom_bond_distance
Fe1 Fe2 2.425(3)
Fe1 N1 1.742(13)
Fe1 N2 1.877(12)
Fe1 N11 2.016(13)
Fe1 N21 2.019(13)
Fe2 N1 1.819(13)
Fe2 N2 1.836(12)
Fe2 N211 2.015(15)
Fe2 N221 2.037(15)
Fe3 N2 1.811(11)
Fe3 N111 2.015(14)
Fe3 N121 2.024(13)
N1 Na1 2.275(14)
N11 C41 1.37(2)
N11 C12 1.44(2)
N21 C21 1.35(2)
N21 C13 1.41(2)
C11 H11A 0.9800
C11 H11B 0.9800
C11 H11C 0.9800
C11 C21 1.48(2)
C21 C31 1.39(2)
C31 C41 1.40(2)
C31 C61 1.52(2)
C41 C51 1.52(2)
C51 H51A 0.9800
C51 H51B 0.9800
C51 H51C 0.9800
C61 H61A 0.9800
C61 H61B 0.9800
C61 H61C 0.9800
C12 C22 1.39(2)
C12 C62 1.38(2)
C12 Na1 2.961(18)
C22 C32 1.37(2)
C22 C72 1.52(2)
C32 H32 0.9500
C32 C42 1.42(3)
C42 H42 0.9500
C42 C52 1.35(3)
C52 H52 0.9500
C52 C62 1.40(3)
C52 Na1 3.00(2)
C62 C82 1.53(2)
C62 Na1 2.853(19)
C72 H72A 0.9800
C72 H72B 0.9800
C72 H72C 0.9800
C82 H82A 0.9800
C82 H82B 0.9800
C82 H82C 0.9800
C13 C23 1.39(2)
C13 C63 1.44(2)
C23 C33 1.38(2)
C23 C73 1.49(2)
C33 H33 0.9500
C33 C43 1.41(3)
C43 H43 0.9500
C43 C53 1.38(3)
C53 H53 0.9500
C53 C63 1.39(2)
C63 C83 1.49(2)
C73 H73A 0.9800
C73 H73B 0.9800
C73 H73C 0.9800
C83 H83A 0.9800
C83 H83B 0.9800
C83 H83C 0.9800
N111 C121 1.36(2)
N111 C113 1.43(2)
N121 C141 1.31(2)
N121 C112 1.41(2)
C111 H11D 0.9800
C111 H11E 0.9800
C111 H11F 0.9800
C111 C121 1.50(2)
C121 C131 1.41(2)
C131 C141 1.45(3)
C131 C161 1.52(3)
C141 C151 1.50(2)
C151 H15A 0.9800
C151 H15B 0.9800
C151 H15C 0.9800
C161 H16A 0.9800
C161 H16B 0.9800
C161 H16C 0.9800
C112 C122 1.39(3)
C112 C162 1.41(2)
C122 C132 1.39(2)
C122 C172 1.49(2)
C132 H132 0.9500
C132 C142 1.36(3)
C142 H142 0.9500
C142 C152 1.36(3)
C152 H152 0.9500
C152 C162 1.40(2)
C162 C182 1.47(3)
C172 H17A 0.9800
C172 H17B 0.9800
C172 H17C 0.9800
C182 H18A 0.9800
C182 H18B 0.9800
C182 H18C 0.9800
C113 C123 1.43(2)
C113 C163 1.39(2)
C123 C133 1.35(2)
C123 C173 1.50(3)
C133 H133 0.9500
C133 C143 1.38(3)
C143 H143 0.9500
C143 C153 1.37(3)
C153 H153 0.9500
C153 C163 1.38(3)
C163 C183 1.53(2)
C173 H17D 0.9800
C173 H17E 0.9800
C173 H17F 0.9800
C183 H18D 0.9800
C183 H18E 0.9800
C183 H18F 0.9800
N211 C221 1.34(2)
N211 C213 1.38(4)
N211 C1A 1.65(3)
N221 C241 1.35(2)
N221 C212 1.46(3)
C211 H21A 0.9800
C211 H21B 0.9800
C211 H21C 0.9800
C211 C221 1.53(3)
C221 C231 1.37(3)
C231 C241 1.37(3)
C231 C261 1.52(3)
C241 C251 1.56(3)
C251 H25A 0.9800
C251 H25B 0.9800
C251 H25C 0.9800
C261 H26A 0.9800
C261 H26B 0.9800
C261 H26C 0.9800
C212 C222 1.42(3)
C212 C262 1.39(3)
C222 C232 1.31(3)
C222 C272 1.53(3)
C232 H232 0.9500
C232 C242 1.37(4)
C242 H242 0.9500
C242 C252 1.41(3)
C252 H252 0.9500
C252 C262 1.36(3)
C262 C282 1.51(3)
C272 H27A 0.9800
C272 H27B 0.9800
C272 H27C 0.9800
C282 H28A 0.9800
C282 H28B 0.9800
C282 H28C 0.9800
C213 C223 1.41(5)
C213 C263 1.39(7)
C223 C233 1.32(5)
C223 C273 1.56(6)
C233 H233 0.9500
C233 C243 1.43(6)
C243 H243 0.9500
C243 C253 1.24(5)
C253 H253 0.9500
C253 C263 1.47(5)
C263 C283 1.50(6)
C273 H27D 0.9800
C273 H27E 0.9800
C273 H27F 0.9800
C283 H28D 0.9800
C283 H28E 0.9800
C283 H28F 0.9800
Na1 O10 2.324(15)
Na1 O60 2.364(15)
O10 C20 1.45(2)
O10 C50 1.41(2)
C20 H20A 0.9900
C20 H20B 0.9900
C20 C30 1.60(3)
C30 H30A 0.9900
C30 H30B 0.9900
C30 C40 1.47(3)
C40 H40A 0.9900
C40 H40B 0.9900
C40 C50 1.53(3)
C50 H50A 0.9900
C50 H50B 0.9900
O60 C70 1.46(2)
O60 C100 1.46(2)
C70 H70A 0.9900
C70 H70B 0.9900
C70 C80 1.62(3)
C80 H80A 0.9900
C80 H80B 0.9900
C80 C90 1.52(3)
C90 H90A 0.9900
C90 H90B 0.9900
C90 C100 1.53(3)
C100 H10A 0.9900
C100 H10B 0.9900
C110 H11G 0.9800
C110 H11H 0.9800
C110 H11I 0.9800
C110 C120 1.59(5)
C120 H12A 0.9900
C120 H12B 0.9900
C120 C130 1.54(3)
C130 H13A 0.9900
C130 H13B 0.9900
C130 C140 1.56(3)
C140 H14A 0.9900
C140 H14B 0.9900
C140 C150 1.53(3)
C150 H15D 0.9900
C150 H15E 0.9900
C150 C160 1.63(4)
C160 H16D 0.9800
C160 H16E 0.9800
C160 H16F 0.9800
C1A C2A 1.3815
C1A C6A 1.4146
C2A C3A 1.3798
C2A C7A 1.5712
C3A H3A 0.9500
C3A C4A 1.3529
C4A H4A 0.9500
C4A C5A 1.4347
C5A H5A 0.9500
C5A C6A 1.3833
C6A C8A 1.5239
C7A H7AA 0.9800
C7A H7AB 0.9800
C7A H7AC 0.9800
C8A H8AA 0.9800
C8A H8AB 0.9800
C8A H8AC 0.9800

loop_
_geom_torsion_atom_site_label_1
_geom_torsion_atom_site_label_2
_geom_torsion_atom_site_label_3
_geom_torsion_atom_site_label_4
_geom_torsion
Fe1 Fe2 N1 Na1 171.6(16)
Fe1 Fe2 N2 Fe3 156.9(14)
Fe1 N11 C41 C31 19(2)
Fe1 N11 C41 C51 -160.8(12)
Fe1 N11 C12 C22 73.3(17)
Fe1 N11 C12 C62 -102.6(16)
Fe1 N11 C12 Na1 -22.8(13)
Fe1 N21 C21 C11 176.7(12)
Fe1 N21 C21 C31 -5(2)
Fe1 N21 C13 C23 -100.2(15)
Fe1 N21 C13 C63 81.0(16)
Fe2 Fe1 N1 Na1 -173.2(13)
Fe2 Fe1 N2 Fe3 -158.7(13)
Fe2 N211 C221 C211 -169.4(14)
Fe2 N211 C221 C231 9(3)
Fe2 N211 C213 C223 -92(3)
Fe2 N211 C213 C263 95(3)
Fe2 N211 C1A C2A 87.6(19)
Fe2 N211 C1A C6A -96.4(15)
Fe2 N221 C241 C231 -14(3)
Fe2 N221 C241 C251 174.3(13)
Fe2 N221 C212 C222 87.5(19)
Fe2 N221 C212 C262 -93.2(18)
Fe3 N111 C121 C111 159.1(13)
Fe3 N111 C121 C131 -17(2)
Fe3 N111 C113 C123 -76.8(18)
Fe3 N111 C113 C163 102.3(16)
Fe3 N121 C141 C131 5(2)
Fe3 N121 C141 C151 -171.3(13)
Fe3 N121 C112 C122 85.6(17)
Fe3 N121 C112 C162 -96.5(15)
N1 Fe1 N2 Fe2 3.1(6)
N1 Fe1 N2 Fe3 -155.6(10)
N1 Fe2 N2 Fe1 -3.0(6)
N1 Fe2 N2 Fe3 153.9(11)
N2 Fe1 N1 Fe2 -3.1(6)
N2 Fe1 N1 Na1 -176.3(9)
N2 Fe2 N1 Fe1 3.2(7)
N2 Fe2 N1 Na1 174.8(12)
N11 Fe1 N1 Fe2 -151.8(5)
N11 Fe1 N1 Na1 35.0(10)
N11 Fe1 N2 Fe2 117.1(9)
N11 Fe1 N2 Fe3 -41.6(16)
N11 C12 C22 C32 -174.8(16)
N11 C12 C22 C72 7(2)
N11 C12 C62 C52 176.5(16)
N11 C12 C62 C82 -5(3)
N11 C12 C62 Na1 101.8(14)
N21 Fe1 N1 Fe2 114.8(9)
N21 Fe1 N1 Na1 -58.4(15)
N21 Fe1 N2 Fe2 -146.1(5)
N21 Fe1 N2 Fe3 55.2(11)
N21 C21 C31 C41 -22(3)
N21 C21 C31 C61 166.4(14)
N21 C13 C23 C33 -177.6(15)
N21 C13 C23 C73 2(2)
N21 C13 C63 C53 176.8(15)
N21 C13 C63 C83 -5(2)
C11 C21 C31 C41 156.5(16)
C11 C21 C31 C61 -15(2)
C21 N21 C13 C23 77.5(19)
C21 N21 C13 C63 -101.3(17)
C21 C31 C41 N11 14(3)
C21 C31 C41 C51 -165.7(16)
C41 N11 C12 C22 -108.2(17)
C41 N11 C12 C62 76(2)
C41 N11 C12 Na1 155.7(10)
C61 C31 C41 N11 -173.9(14)
C61 C31 C41 C51 6(2)
C12 N11 C41 C31 -159.2(15)
C12 N11 C41 C51 21(2)
C12 C22 C32 C42 -2(3)
C22 C12 C62 C52 1(3)
C22 C12 C62 C82 178.8(16)
C22 C12 C62 Na1 -74.1(15)
C22 C32 C42 C52 0(3)
C32 C42 C52 C62 1(3)
C32 C42 C52 Na1 65.7(17)
C42 C52 C62 C12 -2(3)
C42 C52 C62 C82 179.9(16)
C42 C52 C62 Na1 72.1(16)
C62 C12 C22 C32 1(3)
C62 C12 C22 C72 -177.0(17)
C72 C22 C32 C42 176.4(17)
C13 N21 C21 C11 -1(2)
C13 N21 C21 C31 177.5(15)
C13 C23 C33 C43 2(3)
C23 C13 C63 C53 -2(2)
C23 C13 C63 C83 176.6(15)
C23 C33 C43 C53 -4(3)
C33 C43 C53 C63 3(3)
C43 C53 C63 C13 0(3)
C43 C53 C63 C83 -178.9(17)
C63 C13 C23 C33 1(2)
C63 C13 C23 C73 -179.2(15)
C73 C23 C33 C43 -177.7(17)
N111 Fe3 N2 Fe1 -158.9(9)
N111 Fe3 N2 Fe2 54.4(15)
N111 C121 C131 C141 -20(3)
N111 C121 C131 C161 169.7(18)
N111 C113 C123 C133 178.0(17)
N111 C113 C123 C173 -4(2)
N111 C113 C163 C153 -175.4(16)
N111 C113 C163 C183 4(2)
N121 Fe3 N2 Fe1 44.5(14)
N121 Fe3 N2 Fe2 -102.2(12)
N121 C112 C122 C132 -177.2(14)
N121 C112 C122 C172 1(2)
N121 C112 C162 C152 179.8(14)
N121 C112 C162 C182 -1(2)
C111 C121 C131 C141 164.3(18)
C111 C121 C131 C161 -6(3)
C121 N111 C113 C123 101.0(18)
C121 N111 C113 C163 -80(2)
C121 C131 C141 N121 26(3)
C121 C131 C141 C151 -156.8(19)
C141 N121 C112 C122 -92.6(19)
C141 N121 C112 C162 85.3(19)
C161 C131 C141 N121 -163.1(18)
C161 C131 C141 C151 14(3)
C112 N121 C141 C131 -176.5(18)
C112 N121 C141 C151 7(2)
C112 C122 C132 C142 -6(3)
C122 C112 C162 C152 -2(2)
C122 C112 C162 C182 176.4(16)
C122 C132 C142 C152 4(3)
C132 C142 C152 C162 -1(3)
C142 C152 C162 C112 0(2)
C142 C152 C162 C182 -178.5(18)
C162 C112 C122 C132 5(2)
C162 C112 C122 C172 -176.5(16)
C172 C122 C132 C142 175.8(18)
C113 N111 C121 C111 -19(2)
C113 N111 C121 C131 165.2(17)
C113 C123 C133 C143 -1(3)
C123 C113 C163 C153 4(3)
C123 C113 C163 C183 -176.5(16)
C123 C133 C143 C153 0(3)
C133 C143 C153 C163 3(3)
C143 C153 C163 C113 -4(3)
C143 C153 C163 C183 175.9(18)
C163 C113 C123 C133 -1(3)
C163 C113 C123 C173 176.4(17)
C173 C123 C133 C143 -178.2(19)
N211 Fe2 N1 Fe1 -127.5(6)
N211 Fe2 N1 Na1 44.2(14)
N211 Fe2 N2 Fe1 117.1(6)
N211 Fe2 N2 Fe3 -86.0(13)
N211 C221 C231 C241 13(4)
N211 C221 C231 C261 -165(2)
N211 C213 C223 C233 -174(3)
N211 C213 C223 C273 1(5)
N211 C213 C263 C253 177(3)
N211 C213 C263 C283 -1(5)
N211 C1A C2A C3A 177(3)
N211 C1A C2A C7A -7(3)
N211 C1A C6A C5A -176(2)
N211 C1A C6A C8A 6(2)
N221 Fe2 N1 Fe1 133.4(6)
N221 Fe2 N1 Na1 -54.9(15)
N221 Fe2 N2 Fe1 -136.0(6)
N221 Fe2 N2 Fe3 20.9(14)
N221 C212 C222 C232 179.6(19)
N221 C212 C222 C272 2(3)
N221 C212 C262 C252 177.7(16)
N221 C212 C262 C282 0(3)
C211 C221 C231 C241 -168(2)
C211 C221 C231 C261 13(3)
C221 N211 C213 C223 76(4)
C221 N211 C213 C263 -97(3)
C221 N211 C1A C2A -82(2)
C221 N211 C1A C6A 94(2)
C221 C231 C241 N221 -10(4)
C221 C231 C241 C251 161(2)
C241 N221 C212 C222 -100(2)
C241 N221 C212 C262 79(2)
C261 C231 C241 N221 168.0(19)
C261 C231 C241 C251 -20(3)
C212 N221 C241 C231 174(2)
C212 N221 C241 C251 2(3)
C212 C222 C232 C242 1(3)
C222 C212 C262 C252 -3(3)
C222 C212 C262 C282 178.9(17)
C222 C232 C242 C252 0(4)
C232 C242 C252 C262 -3(3)
C242 C252 C262 C212 4(3)
C242 C252 C262 C282 -177.6(17)
C262 C212 C222 C232 0(3)
C262 C212 C222 C272 -177(2)
C272 C222 C232 C242 179(2)
C213 N211 C221 C211 24(3)
C213 N211 C221 C231 -158(3)
C213 N211 C1A C2A -170(6)
C213 N211 C1A C6A 6(5)
C213 C223 C233 C243 -6(6)
C223 C213 C263 C253 3(5)
C223 C213 C263 C283 -175(3)
C223 C233 C243 C253 12(7)
C233 C243 C253 C263 -9(7)
C243 C253 C263 C213 2(5)
C243 C253 C263 C283 -180(4)
C263 C213 C223 C233 -1(5)
C263 C213 C223 C273 174(3)
C273 C223 C233 C243 180(3)
Na1 C12 C22 C32 -65.3(16)
Na1 C12 C22 C72 116.6(15)
Na1 C12 C62 C52 74.7(16)
Na1 C12 C62 C82 -107.1(16)
Na1 C52 C62 C12 -74.0(16)
Na1 C52 C62 C82 107.8(16)
Na1 O10 C20 C30 141.1(14)
Na1 O10 C50 C40 -142.1(16)
Na1 O60 C70 C80 154.0(14)
Na1 O60 C100 C90 -144.5(15)
O10 C20 C30 C40 25(2)
C20 O10 C50 C40 37(3)
C20 C30 C40 C50 -3(3)
C30 C40 C50 O10 -20(3)
C50 O10 C20 C30 -38(2)
O60 C70 C80 C90 12(3)
C70 O60 C100 C90 41(2)
C70 C80 C90 C100 10(3)
C80 C90 C100 O60 -30(2)
C100 O60 C70 C80 -31(2)
C110 C120 C130 C140 -163(3)
C120 C130 C140 C150 173(2)
C130 C140 C150 C160 -168(2)
C1A N211 C221 C211 -1(3)
C1A N211 C221 C231 178(2)
C1A N211 C213 C223 179(7)
C1A N211 C213 C263 6(4)
C1A C2A C3A C4A -0.1
C2A C1A C6A C5A 0.5
C2A C1A C6A C8A -177.7
C2A C3A C4A C5A -1.6
C3A C4A C5A C6A 2.7
C4A C5A C6A C1A -2.1
C4A C5A C6A C8A 176.1
C6A C1A C2A C3A 0.7
C6A C1A C2A C7A 177.5
C7A C2A C3A C4A -176.9
